data_4109004
loop_
_publ_author_name
'Rajshekhar Ghosh'
'Xiawei Zhang'
'Patrick Achord'
'Thomas J. Emge'
'Karsten Krogh-Jespersen'
'Alan S. Goldman'

_publ_contact_author_address
; 
 Department of Chemistry 
 Rutgers, The State University of New Jersey
 610 Taylor Road
 Piscataway, New Jersey  08854-8087  U.S.A. 
;
_publ_contact_author_email agoldman@rutchem.rutgers.edu
_publ_contact_author_name 'Alan S. Goldman'
_publ_section_title
;
 Dimerization of Alkynes Promoted by a Pincer-Ligated Iridium Complex. C-C
 Reductive Elimination Inhibited by Steric Crowding
;
_journal_name_full 'Journal of the American Chemical Society'
_journal_page_first 853
_journal_page_last 866
_journal_paper_doi 10.1021/ja0647194
_journal_volume 129
_journal_year 2007
_chemical_formula_sum 'C41 H57 Ir P2'
_chemical_formula_weight 804.01
_chemical_name_systematic
; 
 ? 
;
_space_group_IT_number 2
_symmetry_cell_setting triclinic
_symmetry_space_group_name_Hall '-P 1'
_symmetry_space_group_name_H-M 'P -1'
_atom_sites_solution_hydrogens geom
_atom_sites_solution_primary direct
_atom_sites_solution_secondary difmap
_audit_creation_method SHELXL-97
_cell_angle_alpha 103.081(2)
_cell_angle_beta 99.055(2)
_cell_angle_gamma 100.910(2)
_cell_formula_units_Z 2
_cell_length_a 9.0296(11)
_cell_length_b 10.7199(13)
_cell_length_c 20.151(2)
_cell_measurement_reflns_used 6554
_cell_measurement_temperature 100(2)
_cell_measurement_theta_max 28.30
_cell_measurement_theta_min 2.35
_cell_volume 1824.3(4)
_computing_cell_refinement 'Bruker SMART'
_computing_data_collection 'Bruker SMART'
_computing_data_reduction 'Bruker SAINT'
_computing_molecular_graphics 'Bruker SHELXTL'
_computing_publication_material 'Bruker SHELXTL'
_computing_structure_refinement 'SHELXL-97 (Sheldrick, 1997)'
_computing_structure_solution 'SHELXS-97 (Sheldrick, 1990)'
_diffrn_ambient_temperature 100(2)
_diffrn_measured_fraction_theta_full 0.994
_diffrn_measured_fraction_theta_max 0.994
_diffrn_measurement_device_type 'CCD area detector'
_diffrn_measurement_method 'phi and omega scans'
_diffrn_radiation_monochromator graphite
_diffrn_radiation_source 'fine-focus sealed tube'
_diffrn_radiation_type MoK\a
_diffrn_radiation_wavelength 0.71073
_diffrn_reflns_av_R_equivalents 0.0805
_diffrn_reflns_av_sigmaI/netI 0.1240
_diffrn_reflns_limit_h_max 11
_diffrn_reflns_limit_h_min -11
_diffrn_reflns_limit_k_max 13
_diffrn_reflns_limit_k_min -13
_diffrn_reflns_limit_l_max 25
_diffrn_reflns_limit_l_min -25
_diffrn_reflns_number 17578
_diffrn_reflns_theta_full 27.10
_diffrn_reflns_theta_max 27.10
_diffrn_reflns_theta_min 2.01
_diffrn_standards_decay_% 0
_diffrn_standards_interval_time 0
_diffrn_standards_number 0
_exptl_absorpt_coefficient_mu 3.774
_exptl_absorpt_correction_T_max 0.9999
_exptl_absorpt_correction_T_min 0.6320
_exptl_absorpt_correction_type multi-scan
_exptl_absorpt_process_details 'Bruker SAINT (SADABS)'
_exptl_crystal_colour red
_exptl_crystal_density_diffrn 1.464
_exptl_crystal_description plate
_exptl_crystal_F_000 820
_exptl_crystal_size_max 0.07
_exptl_crystal_size_mid 0.06
_exptl_crystal_size_min 0.02
_refine_diff_density_max 4.268
_refine_diff_density_min -3.514
_refine_diff_density_rms 0.257
_refine_ls_extinction_method none
_refine_ls_goodness_of_fit_ref 1.030
_refine_ls_hydrogen_treatment mixed
_refine_ls_matrix_type full
_refine_ls_number_parameters 410
_refine_ls_number_reflns 8025
_refine_ls_number_restraints 0
_refine_ls_restrained_S_all 1.030
_refine_ls_R_factor_all 0.0951
_refine_ls_R_factor_gt 0.0677
_refine_ls_shift/su_max 0.001
_refine_ls_shift/su_mean 0.000
_refine_ls_structure_factor_coef Fsqd
_refine_ls_weighting_details 'calc w=1/[\s^2^(Fo^2^)+(0.0782P)^2^+0.0000P] where P=(Fo^2^+2Fc^2^)/3'
_refine_ls_weighting_scheme calc
_refine_ls_wR_factor_gt 0.1473
_refine_ls_wR_factor_ref 0.1568
_reflns_number_gt 6252
_reflns_number_total 8025
_reflns_threshold_expression >2sigma(I)
_cod_data_source_file ja0647194si20060716_051306.cif
_cod_data_source_block ir39aly
_cod_original_cell_volume 1824.2(4)
_cod_database_code 4109004

loop_
_symmetry_equiv_pos_as_xyz
'x, y, z'
'-x, -y, -z'

loop_
_atom_site_label
_atom_site_type_symbol
_atom_site_fract_x
_atom_site_fract_y
_atom_site_fract_z
_atom_site_U_iso_or_equiv
_atom_site_adp_type
_atom_site_occupancy
_atom_site_symmetry_multiplicity
_atom_site_calc_flag
_atom_site_refinement_flags
Ir1 Ir 0.83273(4) 0.95339(4) 0.751906(19) 0.01248(12) Uani 1 1 d .
P1 P 0.7818(3) 1.1012(2) 0.68642(12) 0.0163(5) Uani 1 1 d .
P2 P 0.9643(3) 0.8343(2) 0.81369(13) 0.0166(5) Uani 1 1 d .
C1 C 1.0278(10) 1.1029(9) 0.7978(4) 0.0146(19) Uani 1 1 d .
C2 C 1.0517(10) 1.2262(9) 0.7820(5) 0.0158(19) Uani 1 1 d .
C3 C 1.1886(11) 1.3217(9) 0.8078(5) 0.019(2) Uani 1 1 d .
H3 H 1.2003 1.4025 0.7951 0.023 Uiso 1 1 calc R
C4 C 1.3090(11) 1.2989(9) 0.8524(5) 0.021(2) Uani 1 1 d .
H4 H 1.4044 1.3625 0.8692 0.026 Uiso 1 1 calc R
C5 C 1.2869(11) 1.1800(9) 0.8720(5) 0.021(2) Uani 1 1 d .
H5 H 1.3664 1.1656 0.9043 0.025 Uiso 1 1 calc R
C6 C 1.1522(10) 1.0842(9) 0.8454(5) 0.0151(18) Uani 1 1 d .
C7 C 0.9137(10) 1.2598(9) 0.7405(5) 0.0154(19) Uani 1 1 d .
H7A H 0.9494 1.3151 0.7102 0.018 Uiso 1 1 calc R
H7B H 0.8594 1.3089 0.7726 0.018 Uiso 1 1 calc R
C8 C 1.1249(11) 0.9629(9) 0.8735(5) 0.0164(19) Uani 1 1 d .
H8A H 1.1001 0.9870 0.9202 0.020 Uiso 1 1 calc R
H8B H 1.2197 0.9290 0.8782 0.020 Uiso 1 1 calc R
C9 C 0.5907(11) 1.1446(10) 0.6677(5) 0.021(2) Uani 1 1 d .
C10 C 0.5996(13) 1.2767(10) 0.6476(6) 0.033(3) Uani 1 1 d .
H10A H 0.4966 1.2945 0.6405 0.050 Uiso 1 1 calc R
H10B H 0.6385 1.2710 0.6046 0.050 Uiso 1 1 calc R
H10C H 0.6695 1.3481 0.6852 0.050 Uiso 1 1 calc R
C11 C 0.5249(15) 1.1702(15) 0.7330(7) 0.050(4) Uani 1 1 d .
H11A H 0.5918 1.2481 0.7675 0.075 Uiso 1 1 calc R
H11B H 0.5189 1.0937 0.7523 0.075 Uiso 1 1 calc R
H11C H 0.4214 1.1854 0.7214 0.075 Uiso 1 1 calc R
C12 C 0.4770(11) 1.0314(11) 0.6092(5) 0.026(2) Uani 1 1 d .
H12A H 0.4749 0.9476 0.6212 0.039 Uiso 1 1 calc R
H12B H 0.5110 1.0271 0.5650 0.039 Uiso 1 1 calc R
H12C H 0.3734 1.0483 0.6044 0.039 Uiso 1 1 calc R
C13 C 0.8588(11) 1.0629(10) 0.6028(5) 0.021(2) Uani 1 1 d .
C14 C 0.8294(12) 1.1529(10) 0.5557(5) 0.024(2) Uani 1 1 d .
H14A H 0.8918 1.1422 0.5201 0.036 Uiso 1 1 calc R
H14B H 0.8578 1.2447 0.5837 0.036 Uiso 1 1 calc R
H14C H 0.7199 1.1296 0.5331 0.036 Uiso 1 1 calc R
C15 C 1.0348(11) 1.0830(10) 0.6248(5) 0.024(2) Uani 1 1 d .
H15A H 1.0764 1.0495 0.5840 0.036 Uiso 1 1 calc R
H15B H 1.0577 1.0352 0.6598 0.036 Uiso 1 1 calc R
H15C H 1.0822 1.1771 0.6446 0.036 Uiso 1 1 calc R
C16 C 0.7863(12) 0.9192(9) 0.5619(5) 0.024(2) Uani 1 1 d .
H16A H 0.6786 0.9108 0.5401 0.035 Uiso 1 1 calc R
H16B H 0.7904 0.8624 0.5937 0.035 Uiso 1 1 calc R
H16C H 0.8435 0.8927 0.5257 0.035 Uiso 1 1 calc R
C17 C 0.8784(11) 0.7341(9) 0.8694(5) 0.019(2) Uani 1 1 d .
C18 C 0.8575(12) 0.8301(11) 0.9356(5) 0.026(2) Uani 1 1 d .
H18A H 0.8171 0.9018 0.9225 0.040 Uiso 1 1 calc R
H18B H 0.9572 0.8666 0.9682 0.040 Uiso 1 1 calc R
H18C H 0.7848 0.7825 0.9578 0.040 Uiso 1 1 calc R
C19 C 0.9822(12) 0.6467(10) 0.8941(5) 0.026(2) Uani 1 1 d .
H19A H 1.0852 0.7014 0.9172 0.039 Uiso 1 1 calc R
H19B H 0.9899 0.5790 0.8539 0.039 Uiso 1 1 calc R
H19C H 0.9369 0.6043 0.9269 0.039 Uiso 1 1 calc R
C20 C 0.7197(12) 0.6451(10) 0.8285(5) 0.023(2) Uani 1 1 d .
H20A H 0.6689 0.6018 0.8596 0.034 Uiso 1 1 calc R
H20B H 0.7345 0.5782 0.7897 0.034 Uiso 1 1 calc R
H20C H 0.6554 0.6990 0.8104 0.034 Uiso 1 1 calc R
C21 C 1.0547(12) 0.7329(9) 0.7495(5) 0.021(2) Uani 1 1 d .
C22 C 1.0948(13) 0.8171(11) 0.6980(5) 0.029(2) Uani 1 1 d .
H22A H 1.1455 0.7701 0.6642 0.043 Uiso 1 1 calc R
H22B H 1.1641 0.9019 0.7242 0.043 Uiso 1 1 calc R
H22C H 0.9998 0.8321 0.6735 0.043 Uiso 1 1 calc R
C23 C 1.2077(11) 0.7018(11) 0.7817(6) 0.027(2) Uani 1 1 d .
H23A H 1.1861 0.6434 0.8118 0.040 Uiso 1 1 calc R
H23B H 1.2804 0.7840 0.8093 0.040 Uiso 1 1 calc R
H23C H 1.2528 0.6584 0.7443 0.040 Uiso 1 1 calc R
C24 C 0.9388(12) 0.6041(10) 0.7073(5) 0.026(2) Uani 1 1 d .
H24A H 0.9811 0.5606 0.6689 0.039 Uiso 1 1 calc R
H24B H 0.8417 0.6240 0.6885 0.039 Uiso 1 1 calc R
H24C H 0.9197 0.5457 0.7376 0.039 Uiso 1 1 calc R
C25 C 0.4289(12) 0.6138(10) 0.6042(6) 0.025(2) Uani 1 1 d .
C26 C 0.3916(17) 0.6182(13) 0.5346(7) 0.056(4) Uani 1 1 d .
H26 H 0.4507 0.6848 0.5190 0.067 Uiso 1 1 calc R
C27 C 0.2674(18) 0.5249(14) 0.4881(7) 0.066(5) Uani 1 1 d .
H27 H 0.2426 0.5299 0.4414 0.080 Uiso 1 1 calc R
C28 C 0.1806(14) 0.4262(11) 0.5083(7) 0.046(4) Uani 1 1 d .
H28 H 0.0970 0.3634 0.4760 0.055 Uiso 1 1 calc R
C29 C 0.2163(14) 0.4197(11) 0.5762(7) 0.042(3) Uani 1 1 d .
H29 H 0.1557 0.3535 0.5915 0.050 Uiso 1 1 calc R
C30 C 0.3430(12) 0.5115(11) 0.6229(6) 0.030(2) Uani 1 1 d .
H30 H 0.3704 0.5028 0.6688 0.036 Uiso 1 1 calc R
C31 C 0.5529(12) 0.7124(10) 0.6527(5) 0.025(2) Uani 1 1 d .
C32 C 0.6529(12) 0.8010(10) 0.6925(5) 0.020(2) Uani 1 1 d .
C33 C 0.7244(11) 1.2081(9) 0.9354(5) 0.019(2) Uani 1 1 d .
C34 C 0.7351(11) 1.3462(10) 0.9489(5) 0.023(2) Uani 1 1 d .
H34 H 0.7859 1.3946 0.9216 0.027 Uiso 1 1 calc R
C35 C 0.6731(11) 1.4106(10) 1.0011(5) 0.025(2) Uani 1 1 d .
H35 H 0.6821 1.5028 1.0090 0.031 Uiso 1 1 calc R
C36 C 0.5990(11) 1.3450(11) 1.0417(6) 0.026(2) Uani 1 1 d .
H36 H 0.5544 1.3902 1.0766 0.031 Uiso 1 1 calc R
C37 C 0.5900(10) 1.2113(10) 1.0310(5) 0.020(2) Uani 1 1 d .
H37 H 0.5412 1.1651 1.0597 0.024 Uiso 1 1 calc R
C38 C 0.6518(11) 1.1435(10) 0.9783(5) 0.020(2) Uani 1 1 d .
H38 H 0.6441 1.0517 0.9718 0.024 Uiso 1 1 calc R
C39 C 0.7931(11) 1.1454(9) 0.8791(5) 0.018(2) Uani 1 1 d .
H39 H 0.8918 1.1919 0.8767 0.021 Uiso 1 1 calc R
C40 C 0.7334(11) 1.0302(9) 0.8306(5) 0.018(2) Uani 1 1 d .
C41 C 0.5786(11) 0.9452(11) 0.8292(5) 0.025(2) Uani 1 1 d .
H41A H 0.5937 0.8750 0.8515 0.037 Uiso 1 1 calc R
H41B H 0.5230 0.9061 0.7808 0.037 Uiso 1 1 calc R
H41C H 0.5184 0.9993 0.8543 0.037 Uiso 1 1 calc R

loop_
_atom_site_aniso_label
_atom_site_aniso_U_11
_atom_site_aniso_U_22
_atom_site_aniso_U_33
_atom_site_aniso_U_23
_atom_site_aniso_U_13
_atom_site_aniso_U_12
Ir1 0.01394(18) 0.01203(18) 0.00932(18) 0.00449(12) -0.00333(12) 0.00060(12)
P1 0.0192(12) 0.0166(12) 0.0128(12) 0.0064(10) -0.0023(10) 0.0048(10)
P2 0.0177(12) 0.0149(12) 0.0155(13) 0.0052(10) -0.0016(10) 0.0025(9)
C1 0.019(5) 0.012(4) 0.006(4) -0.003(3) -0.001(3) -0.002(4)
C2 0.014(4) 0.018(5) 0.017(5) 0.010(4) -0.001(4) 0.002(4)
C3 0.026(5) 0.008(4) 0.025(5) 0.009(4) 0.003(4) 0.003(4)
C4 0.021(5) 0.008(4) 0.026(6) -0.001(4) -0.004(4) -0.004(4)
C5 0.021(5) 0.023(5) 0.017(5) 0.005(4) -0.002(4) 0.007(4)
C6 0.015(4) 0.020(5) 0.012(5) 0.006(4) 0.000(4) 0.008(4)
C7 0.017(4) 0.016(4) 0.014(5) 0.012(4) 0.000(4) -0.001(4)
C8 0.021(5) 0.015(4) 0.008(4) 0.003(4) -0.009(4) 0.000(4)
C9 0.019(5) 0.027(5) 0.020(5) 0.014(4) 0.000(4) 0.011(4)
C10 0.033(6) 0.025(6) 0.042(7) 0.011(5) 0.000(5) 0.011(5)
C11 0.033(7) 0.082(11) 0.051(9) 0.047(8) 0.020(6) 0.006(7)
C12 0.021(5) 0.036(6) 0.020(5) 0.004(5) -0.006(4) 0.013(5)
C13 0.022(5) 0.027(5) 0.014(5) 0.007(4) 0.002(4) 0.007(4)
C14 0.027(5) 0.030(6) 0.018(5) 0.014(4) 0.006(4) 0.004(4)
C15 0.025(5) 0.028(5) 0.019(5) 0.011(4) 0.005(4) 0.002(4)
C16 0.033(6) 0.021(5) 0.015(5) 0.005(4) -0.002(4) 0.007(4)
C17 0.021(5) 0.015(5) 0.019(5) 0.009(4) -0.002(4) 0.000(4)
C18 0.027(5) 0.033(6) 0.022(6) 0.013(5) 0.006(4) 0.005(5)
C19 0.031(6) 0.026(5) 0.022(6) 0.012(4) -0.001(4) 0.006(5)
C20 0.030(5) 0.021(5) 0.015(5) 0.007(4) 0.003(4) 0.003(4)
C21 0.035(6) 0.012(4) 0.013(5) 0.003(4) -0.003(4) 0.004(4)
C22 0.036(6) 0.035(6) 0.017(6) 0.007(5) 0.005(5) 0.014(5)
C23 0.016(5) 0.032(6) 0.030(6) 0.007(5) 0.003(4) 0.001(4)
C24 0.031(6) 0.021(5) 0.022(6) 0.001(4) -0.004(4) 0.011(4)
C25 0.025(5) 0.019(5) 0.029(6) 0.007(4) 0.001(4) 0.000(4)
C26 0.074(10) 0.034(7) 0.037(8) 0.016(6) -0.027(7) -0.019(7)
C27 0.075(10) 0.054(9) 0.037(8) 0.017(7) -0.047(7) -0.022(8)
C28 0.040(7) 0.020(6) 0.057(9) 0.003(6) -0.030(6) -0.002(5)
C29 0.039(7) 0.022(6) 0.056(9) 0.006(6) 0.004(6) -0.003(5)
C30 0.026(6) 0.034(6) 0.029(6) 0.011(5) 0.004(5) 0.000(5)
C31 0.029(6) 0.023(5) 0.022(6) 0.008(4) -0.003(4) 0.004(4)
C32 0.028(5) 0.023(5) 0.012(5) 0.009(4) 0.005(4) 0.009(4)
C33 0.018(5) 0.019(5) 0.019(5) 0.007(4) -0.002(4) 0.002(4)
C34 0.025(5) 0.025(5) 0.017(5) 0.004(4) -0.001(4) 0.007(4)
C35 0.029(6) 0.020(5) 0.024(6) 0.005(4) 0.000(5) 0.007(5)
C36 0.016(5) 0.035(6) 0.025(6) 0.006(5) -0.001(4) 0.008(4)
C37 0.012(4) 0.031(5) 0.020(5) 0.008(4) 0.007(4) 0.004(4)
C38 0.021(5) 0.021(5) 0.013(5) 0.005(4) -0.009(4) 0.003(4)
C39 0.014(4) 0.018(5) 0.025(5) 0.013(4) 0.006(4) 0.004(4)
C40 0.020(5) 0.015(5) 0.021(5) 0.008(4) 0.004(4) 0.004(4)
C41 0.018(5) 0.035(6) 0.021(6) 0.010(5) -0.002(4) 0.009(4)

loop_
_atom_type_symbol
_atom_type_description
_atom_type_scat_dispersion_real
_atom_type_scat_dispersion_imag
_atom_type_scat_source
C C 0.0033 0.0016 'International Tables Vol C Tables 4.2.6.8 and 6.1.1.4'
H H 0.0000 0.0000 'International Tables Vol C Tables 4.2.6.8 and 6.1.1.4'
P P 0.1023 0.0942 'International Tables Vol C Tables 4.2.6.8 and 6.1.1.4'
Ir Ir -1.4442 7.9887 'International Tables Vol C Tables 4.2.6.8 and 6.1.1.4'

loop_
_geom_angle_atom_site_label_1
_geom_angle_atom_site_label_2
_geom_angle_atom_site_label_3
_geom_angle
C40 Ir1 C32 100.5(4)
C40 Ir1 C1 88.0(4)
C32 Ir1 C1 171.1(4)
C40 Ir1 P2 95.3(3)
C32 Ir1 P2 98.4(3)
C1 Ir1 P2 83.3(3)
C40 Ir1 P1 95.2(3)
C32 Ir1 P1 94.8(3)
C1 Ir1 P1 81.7(3)
P2 Ir1 P1 161.34(9)
C7 P1 C9 103.7(4)
C7 P1 C13 104.5(4)
C9 P1 C13 110.0(4)
C7 P1 Ir1 102.4(3)
C9 P1 Ir1 124.3(3)
C13 P1 Ir1 109.7(3)
C8 P2 C17 105.4(4)
C8 P2 C21 105.8(5)
C17 P2 C21 110.7(4)
C8 P2 Ir1 102.9(3)
C17 P2 Ir1 124.4(3)
C21 P2 Ir1 106.0(3)
C2 C1 C6 115.7(8)
C2 C1 Ir1 123.0(7)
C6 C1 Ir1 121.2(7)
C3 C2 C1 122.9(8)
C3 C2 C7 119.0(8)
C1 C2 C7 117.8(8)
C2 C3 C4 119.9(8)
C3 C4 C5 118.8(9)
C6 C5 C4 121.3(9)
C5 C6 C1 121.3(8)
C5 C6 C8 119.9(8)
C1 C6 C8 118.4(8)
C2 C7 P1 107.5(6)
C6 C8 P2 109.7(6)
C11 C9 C10 102.0(9)
C11 C9 C12 110.3(9)
C10 C9 C12 109.7(8)
C11 C9 P1 110.7(7)
C10 C9 P1 114.1(7)
C12 C9 P1 109.8(7)
C14 C13 C16 109.2(8)
C14 C13 C15 107.5(8)
C16 C13 C15 109.8(8)
C14 C13 P1 113.9(7)
C16 C13 P1 109.3(7)
C15 C13 P1 107.0(6)
C20 C17 C19 108.9(8)
C20 C17 C18 109.7(8)
C19 C17 C18 107.1(8)
C20 C17 P2 109.6(6)
C19 C17 P2 113.2(7)
C18 C17 P2 108.2(6)
C24 C21 C23 109.8(8)
C24 C21 C22 107.9(8)
C23 C21 C22 106.9(9)
C24 C21 P2 110.8(7)
C23 C21 P2 115.1(7)
C22 C21 P2 105.9(6)
C30 C25 C26 117.2(10)
C30 C25 C31 122.6(10)
C26 C25 C31 120.2(10)
C27 C26 C25 120.1(12)
C28 C27 C26 121.7(12)
C27 C28 C29 119.0(10)
C28 C29 C30 119.6(11)
C25 C30 C29 122.2(11)
C32 C31 C25 176.1(11)
C31 C32 Ir1 174.3(9)
C38 C33 C34 116.7(9)
C38 C33 C39 125.0(9)
C34 C33 C39 118.4(9)
C35 C34 C33 121.0(10)
C36 C35 C34 121.5(10)
C35 C36 C37 118.9(10)
C36 C37 C38 120.8(9)
C33 C38 C37 121.1(9)
C40 C39 C33 128.0(9)
C39 C40 C41 121.5(9)
C39 C40 Ir1 125.5(7)
C41 C40 Ir1 113.0(7)

loop_
_geom_bond_atom_site_label_1
_geom_bond_atom_site_label_2
_geom_bond_distance
Ir1 C40 2.033(10)
Ir1 C32 2.058(10)
Ir1 C1 2.068(9)
Ir1 P2 2.328(2)
Ir1 P1 2.344(2)
P1 C7 1.866(9)
P1 C9 1.875(10)
P1 C13 1.912(10)
P2 C8 1.843(9)
P2 C17 1.877(10)
P2 C21 1.884(10)
C1 C2 1.413(12)
C1 C6 1.434(12)
C2 C3 1.387(12)
C2 C7 1.537(12)
C3 C4 1.393(13)
C4 C5 1.406(13)
C5 C6 1.377(13)
C6 C8 1.526(12)
C9 C11 1.518(16)
C9 C10 1.549(14)
C9 C12 1.555(14)
C13 C14 1.527(13)
C13 C16 1.534(14)
C13 C15 1.541(13)
C17 C20 1.548(13)
C17 C19 1.549(13)
C17 C18 1.550(14)
C21 C24 1.538(13)
C21 C23 1.559(14)
C21 C22 1.563(14)
C25 C30 1.379(14)
C25 C26 1.405(16)
C25 C31 1.438(14)
C26 C27 1.398(16)
C27 C28 1.371(19)
C28 C29 1.376(18)
C29 C30 1.406(15)
C31 C32 1.210(14)
C33 C38 1.392(14)
C33 C34 1.424(13)
C33 C39 1.469(13)
C34 C35 1.378(14)
C35 C36 1.366(15)
C36 C37 1.384(14)
C37 C38 1.399(13)
C39 C40 1.344(13)
C40 C41 1.510(13)

loop_
_geom_torsion_atom_site_label_1
_geom_torsion_atom_site_label_2
_geom_torsion_atom_site_label_3
_geom_torsion_atom_site_label_4
_geom_torsion
C40 Ir1 P1 C7 69.7(4)
C32 Ir1 P1 C7 170.8(4)
C1 Ir1 P1 C7 -17.5(4)
P2 Ir1 P1 C7 -54.3(4)
C40 Ir1 P1 C9 -46.6(5)
C32 Ir1 P1 C9 54.4(5)
C1 Ir1 P1 C9 -133.8(5)
P2 Ir1 P1 C9 -170.6(4)
C40 Ir1 P1 C13 -179.7(4)
C32 Ir1 P1 C13 -78.7(4)
C1 Ir1 P1 C13 93.1(4)
P2 Ir1 P1 C13 56.3(4)
C40 Ir1 P2 C8 -75.3(4)
C32 Ir1 P2 C8 -176.8(4)
C1 Ir1 P2 C8 12.0(4)
P1 Ir1 P2 C8 48.6(5)
C40 Ir1 P2 C17 43.9(5)
C32 Ir1 P2 C17 -57.6(5)
C1 Ir1 P2 C17 131.2(5)
P1 Ir1 P2 C17 167.8(4)
C40 Ir1 P2 C21 173.8(4)
C32 Ir1 P2 C21 72.3(4)
C1 Ir1 P2 C21 -98.9(4)
P1 Ir1 P2 C21 -62.3(4)
C40 Ir1 C1 C2 -89.8(8)
C32 Ir1 C1 C2 73(3)
P2 Ir1 C1 C2 174.6(8)
P1 Ir1 C1 C2 5.8(7)
C40 Ir1 C1 C6 93.8(8)
C32 Ir1 C1 C6 -104(2)
P2 Ir1 C1 C6 -1.8(7)
P1 Ir1 C1 C6 -170.6(7)
C6 C1 C2 C3 2.9(14)
Ir1 C1 C2 C3 -173.7(7)
C6 C1 C2 C7 -170.8(8)
Ir1 C1 C2 C7 12.6(12)
C1 C2 C3 C4 -1.2(15)
C7 C2 C3 C4 172.5(9)
C2 C3 C4 C5 -1.9(15)
C3 C4 C5 C6 3.2(15)
C4 C5 C6 C1 -1.4(15)
C4 C5 C6 C8 -173.5(9)
C2 C1 C6 C5 -1.6(13)
Ir1 C1 C6 C5 175.1(7)
C2 C1 C6 C8 170.6(8)
Ir1 C1 C6 C8 -12.7(11)
C3 C2 C7 P1 158.7(8)
C1 C2 C7 P1 -27.3(10)
C9 P1 C7 C2 157.9(6)
C13 P1 C7 C2 -86.9(7)
Ir1 P1 C7 C2 27.6(6)
C5 C6 C8 P2 -164.9(7)
C1 C6 C8 P2 22.8(11)
C17 P2 C8 C6 -152.6(7)
C21 P2 C8 C6 90.1(7)
Ir1 P2 C8 C6 -20.9(7)
C7 P1 C9 C11 -71.0(9)
C13 P1 C9 C11 177.8(8)
Ir1 P1 C9 C11 44.8(9)
C7 P1 C9 C10 43.4(8)
C13 P1 C9 C10 -67.9(8)
Ir1 P1 C9 C10 159.1(6)
C7 P1 C9 C12 167.0(7)
C13 P1 C9 C12 55.8(8)
Ir1 P1 C9 C12 -77.3(7)
C7 P1 C13 C14 -71.6(8)
C9 P1 C13 C14 39.2(8)
Ir1 P1 C13 C14 179.2(6)
C7 P1 C13 C16 165.9(6)
C9 P1 C13 C16 -83.3(7)
Ir1 P1 C13 C16 56.7(7)
C7 P1 C13 C15 47.1(7)
C9 P1 C13 C15 157.8(7)
Ir1 P1 C13 C15 -62.1(7)
C8 P2 C17 C20 166.4(7)
C21 P2 C17 C20 -79.6(7)
Ir1 P2 C17 C20 48.4(8)
C8 P2 C17 C19 -71.8(8)
C21 P2 C17 C19 42.2(8)
Ir1 P2 C17 C19 170.2(5)
C8 P2 C17 C18 46.8(7)
C21 P2 C17 C18 160.8(6)
Ir1 P2 C17 C18 -71.2(7)
C8 P2 C21 C24 167.0(6)
C17 P2 C21 C24 53.3(8)
Ir1 P2 C21 C24 -84.2(7)
C8 P2 C21 C23 41.7(8)
C17 P2 C21 C23 -72.1(8)
Ir1 P2 C21 C23 150.5(6)
C8 P2 C21 C22 -76.2(7)
C17 P2 C21 C22 170.0(6)
Ir1 P2 C21 C22 32.6(7)
C30 C25 C26 C27 3(2)
C31 C25 C26 C27 -177.7(14)
C25 C26 C27 C28 -1(3)
C26 C27 C28 C29 0(2)
C27 C28 C29 C30 -2(2)
C26 C25 C30 C29 -4.2(18)
C31 C25 C30 C29 176.3(11)
C28 C29 C30 C25 3.8(19)
C30 C25 C31 C32 -125(17)
C26 C25 C31 C32 55(18)
C25 C31 C32 Ir1 -83(21)
C40 Ir1 C32 C31 154(9)
C1 Ir1 C32 C31 -9(11)
P2 Ir1 C32 C31 -109(9)
P1 Ir1 C32 C31 58(9)
C38 C33 C34 C35 -1.4(14)
C39 C33 C34 C35 -179.9(9)
C33 C34 C35 C36 -0.1(15)
C34 C35 C36 C37 1.7(15)
C35 C36 C37 C38 -1.7(14)
C34 C33 C38 C37 1.4(13)
C39 C33 C38 C37 179.8(9)
C36 C37 C38 C33 0.2(14)
C38 C33 C39 C40 44.6(15)
C34 C33 C39 C40 -137.0(10)
C33 C39 C40 C41 -1.0(15)
C33 C39 C40 Ir1 177.5(7)
C32 Ir1 C40 C39 -169.2(8)
C1 Ir1 C40 C39 8.1(9)
P2 Ir1 C40 C39 91.2(8)
P1 Ir1 C40 C39 -73.4(8)
C32 Ir1 C40 C41 9.4(7)
C1 Ir1 C40 C41 -173.3(7)
P2 Ir1 C40 C41 -90.2(6)
P1 Ir1 C40 C41 105.2(6)
